data_7212416
loop_
_publ_author_name
'Pogozhev, Dmitry'
'Baudron, St\'ephane A.'
'Hosseini, Mir Wais'

_publ_section_title
;
 Combination of hydrogen and coordination bonding for the construction of
 one-dimensional networks based on a 7-azaindole appended dipyrrin
;
_journal_issue 7
_journal_name_full CrystEngComm
_journal_page_first 2238
_journal_paper_doi 10.1039/b927348d
_journal_volume 12
_journal_year 2010
_chemical_formula_moiety 'C38 H29 Co N6 O2, 2.5(C4 H8 O2) '
_chemical_formula_sum 'C48 H49 Co N6 O7'
_chemical_formula_weight 880.86
_chemical_name_systematic
;
?
;
_space_group_IT_number 2
_symmetry_cell_setting triclinic
_symmetry_space_group_name_Hall '-P 1'
_symmetry_space_group_name_H-M 'P -1'
_atom_sites_solution_hydrogens geom
_atom_sites_solution_primary direct
_atom_sites_solution_secondary difmap
_audit_creation_method SHELXL-97
_cell_angle_alpha 84.7710(10)
_cell_angle_beta 86.2170(10)
_cell_angle_gamma 67.1980(10)
_cell_formula_units_Z 2
_cell_length_a 10.1522(2)
_cell_length_b 11.1044(2)
_cell_length_c 20.8685(4)
_cell_measurement_reflns_used 7590
_cell_measurement_temperature 173(2)
_cell_measurement_theta_max 27.43
_cell_measurement_theta_min 2.50
_cell_volume 2158.51(7)
_computing_cell_refinement 'Bruker SAINT'
_computing_data_collection 'Bruker APEX2'
_computing_data_reduction 'Bruker SAINT'
_computing_molecular_graphics 'Bruker SHELXTL'
_computing_publication_material 'Bruker SHELXTL'
_computing_structure_refinement 'SHELXL-97 (Sheldrick, 2008)'
_computing_structure_solution 'SHELXS-97 (Sheldrick, 2008)'
_diffrn_ambient_temperature 173(2)
_diffrn_measured_fraction_theta_full 0.967
_diffrn_measured_fraction_theta_max 0.967
_diffrn_measurement_device_type 'Bruker APEX-II CCD'
_diffrn_measurement_method '\f and \w scans'
_diffrn_radiation_monochromator graphite
_diffrn_radiation_source 'fine-focus sealed tube'
_diffrn_radiation_type MoK\a
_diffrn_radiation_wavelength 0.71073
_diffrn_reflns_av_R_equivalents 0.0331
_diffrn_reflns_av_sigmaI/netI 0.0458
_diffrn_reflns_limit_h_max 12
_diffrn_reflns_limit_h_min -13
_diffrn_reflns_limit_k_max 14
_diffrn_reflns_limit_k_min -14
_diffrn_reflns_limit_l_max 27
_diffrn_reflns_limit_l_min -26
_diffrn_reflns_number 27973
_diffrn_reflns_theta_full 27.54
_diffrn_reflns_theta_max 27.54
_diffrn_reflns_theta_min 1.99
_exptl_absorpt_coefficient_mu 0.458
_exptl_absorpt_correction_T_max 0.9775
_exptl_absorpt_correction_T_min 0.9345
_exptl_absorpt_correction_type multi-scan
_exptl_absorpt_process_details sadabs
_exptl_crystal_colour dark-red
_exptl_crystal_density_diffrn 1.355
_exptl_crystal_density_meas ?
_exptl_crystal_density_method 'not measured'
_exptl_crystal_description plate
_exptl_crystal_F_000 924
_exptl_crystal_size_max 0.15
_exptl_crystal_size_mid 0.12
_exptl_crystal_size_min 0.05
_refine_diff_density_max 1.723
_refine_diff_density_min -1.204
_refine_diff_density_rms 0.078
_refine_ls_extinction_method none
_refine_ls_goodness_of_fit_ref 1.040
_refine_ls_hydrogen_treatment constr
_refine_ls_matrix_type full
_refine_ls_number_parameters 535
_refine_ls_number_reflns 9623
_refine_ls_number_restraints 0
_refine_ls_restrained_S_all 1.040
_refine_ls_R_factor_all 0.0782
_refine_ls_R_factor_gt 0.0581
_refine_ls_shift/su_max 0.001
_refine_ls_shift/su_mean 0.000
_refine_ls_structure_factor_coef Fsqd
_refine_ls_weighting_details 'calc w=1/[\s^2^(Fo^2^)+(0.0763P)^2^+3.0192P] where P=(Fo^2^+2Fc^2^)/3'
_refine_ls_weighting_scheme calc
_refine_ls_wR_factor_gt 0.1508
_refine_ls_wR_factor_ref 0.1643
_reflns_number_gt 7455
_reflns_number_total 9623
_reflns_threshold_expression >2sigma(I)
_cod_data_source_file b927348d.txt
_cod_data_source_block compound6
_cod_depositor_comments
;
The following automatic conversions were performed:

'_symmetry_cell_setting' value 'Triclinic' changed to 'triclinic'
according to /home/saulius/struct/CIF-dictionaries/cif_core.dic
dictionary named 'cif_core.dic' version 2.4.2 from 2011-04-26.

Automatic conversion script
Id: cif_fix_values 1891 2012-01-12 08:04:46Z andrius 

The following automatic conversions were performed:

'_exptl_crystal_density_meas' value 'not measured' was changed to '?'
- the value is perceived as not measured.

Automatic conversion script
Id: cif_fix_values 3008 2015-01-20 13:52:24Z robertas 
;
_cod_original_sg_symbol_H-M 'P-1 '
_cod_database_code 7212416

loop_
_symmetry_equiv_pos_as_xyz
'x, y, z'
'-x, -y, -z'

loop_
_atom_site_label
_atom_site_type_symbol
_atom_site_fract_x
_atom_site_fract_y
_atom_site_fract_z
_atom_site_U_iso_or_equiv
_atom_site_adp_type
_atom_site_occupancy
_atom_site_symmetry_multiplicity
_atom_site_calc_flag
_atom_site_refinement_flags
C1 C 0.2248(3) 0.0293(3) 0.73640(14) 0.0294(6) Uani 1 1 d .
H1 H 0.2098 -0.0117 0.7022 0.035 Uiso 1 1 calc R
C2 C 0.1214(3) 0.0859(3) 0.78492(15) 0.0350(7) Uani 1 1 d .
H2 H 0.0284 0.0889 0.7885 0.042 Uiso 1 1 calc R
C3 C 0.1850(3) 0.1358(3) 0.82583(14) 0.0307(7) Uani 1 1 d .
H3 H 0.1424 0.1804 0.8621 0.037 Uiso 1 1 calc R
C4 C 0.3276(3) 0.1064(3) 0.80243(13) 0.0235(6) Uani 1 1 d .
C5 C 0.4410(3) 0.1206(3) 0.83201(12) 0.0227(6) Uani 1 1 d .
C6 C 0.5826(3) 0.0671(3) 0.80934(12) 0.0220(6) Uani 1 1 d .
C7 C 0.7087(3) 0.0374(3) 0.84396(14) 0.0260(6) Uani 1 1 d .
H7 H 0.7148 0.0692 0.8829 0.031 Uiso 1 1 calc R
C8 C 0.8200(3) -0.0474(3) 0.80886(14) 0.0294(6) Uani 1 1 d .
H8 H 0.9155 -0.0848 0.8198 0.035 Uiso 1 1 calc R
C9 C 0.7614(3) -0.0668(3) 0.75325(14) 0.0261(6) Uani 1 1 d .
H9 H 0.8140 -0.1202 0.7212 0.031 Uiso 1 1 calc R
C10 C 0.4142(3) 0.1775(3) 0.89593(13) 0.0241(6) Uani 1 1 d .
C11 C 0.4495(3) 0.2839(3) 0.90591(14) 0.0303(7) Uani 1 1 d .
H11 H 0.4837 0.3242 0.8715 0.036 Uiso 1 1 calc R
C12 C 0.4340(4) 0.3300(3) 0.96648(15) 0.0335(7) Uani 1 1 d .
H12 H 0.4569 0.4016 0.9723 0.040 Uiso 1 1 calc R
C13 C 0.3846(3) 0.2705(3) 1.01886(14) 0.0283(6) Uani 1 1 d .
C14 C 0.3473(3) 0.1655(3) 1.00861(14) 0.0292(6) Uani 1 1 d .
H14 H 0.3121 0.1258 1.0429 0.035 Uiso 1 1 calc R
C15 C 0.3622(3) 0.1199(3) 0.94798(14) 0.0280(6) Uani 1 1 d .
H15 H 0.3371 0.0497 0.9420 0.034 Uiso 1 1 calc R
C16 C 0.4129(4) 0.2306(3) 1.13931(15) 0.0360(7) Uani 1 1 d .
H16 H 0.4515 0.1397 1.1399 0.043 Uiso 1 1 calc R
C17 C 0.3742(4) 0.3126(3) 1.08508(14) 0.0302(7) Uani 1 1 d .
C18 C 0.3193(3) 0.4427(3) 1.10603(14) 0.0290(6) Uani 1 1 d .
C19 C 0.2577(4) 0.5690(3) 1.07694(15) 0.0348(7) Uani 1 1 d .
H19 H 0.2453 0.5836 1.0327 0.042 Uiso 1 1 calc R
C20 C 0.2158(4) 0.6719(3) 1.11656(16) 0.0406(8) Uani 1 1 d .
H20 H 0.1747 0.7577 1.0989 0.049 Uiso 1 1 calc R
C21 C 0.2346(4) 0.6478(3) 1.18239(16) 0.0421(8) Uani 1 1 d .
H21 H 0.2069 0.7196 1.2072 0.050 Uiso 1 1 calc R
C22 C 0.3291(4) 0.4308(3) 1.17387(14) 0.0312(7) Uani 1 1 d .
C23 C 0.7297(3) 0.0908(3) 0.63029(13) 0.0243(6) Uani 1 1 d .
C24 C 0.8715(3) 0.0438(3) 0.60619(15) 0.0314(7) Uani 1 1 d .
H24 H 0.9067 -0.0326 0.5846 0.038 Uiso 1 1 calc R
C25 C 0.9596(4) 0.1096(4) 0.61414(17) 0.0407(8) Uani 1 1 d .
H25 H 1.0541 0.0750 0.5990 0.049 Uiso 1 1 calc R
C26 C 0.9097(4) 0.2268(4) 0.64441(17) 0.0406(8) Uani 1 1 d .
H26 H 0.9707 0.2690 0.6505 0.049 Uiso 1 1 calc R
C27 C 0.7694(3) 0.2785(3) 0.66492(15) 0.0323(7) Uani 1 1 d .
H27 H 0.7340 0.3589 0.6831 0.039 Uiso 1 1 calc R
C28 C 0.6781(3) 0.2130(3) 0.65911(13) 0.0251(6) Uani 1 1 d .
C29 C 0.5274(3) 0.2771(3) 0.67301(13) 0.0261(6) Uani 1 1 d .
H29 H 0.4902 0.3671 0.6765 0.031 Uiso 1 1 calc R
C30 C 0.2906(3) 0.2859(3) 0.66549(14) 0.0280(6) Uani 1 1 d .
H30A H 0.2660 0.3794 0.6578 0.034 Uiso 1 1 calc R
H30B H 0.2285 0.2703 0.6997 0.034 Uiso 1 1 calc R
C31 C 0.2814(3) 0.2244(3) 0.60406(15) 0.0290(6) Uani 1 1 d .
H31A H 0.1828 0.2394 0.5966 0.035 Uiso 1 1 calc R
H31B H 0.3186 0.2627 0.5672 0.035 Uiso 1 1 calc R
C32 C 0.3649(3) 0.0052(3) 0.57169(13) 0.0264(6) Uani 1 1 d .
H32 H 0.3092 0.0427 0.5360 0.032 Uiso 1 1 calc R
C33 C 0.4413(3) -0.1344(3) 0.57598(13) 0.0239(6) Uani 1 1 d .
C34 C 0.4295(4) -0.2032(3) 0.52461(14) 0.0327(7) Uani 1 1 d .
H34 H 0.3780 -0.1565 0.4890 0.039 Uiso 1 1 calc R
C35 C 0.4916(4) -0.3367(3) 0.52567(15) 0.0365(7) Uani 1 1 d .
H35 H 0.4848 -0.3802 0.4908 0.044 Uiso 1 1 calc R
C36 C 0.5649(4) -0.4065(3) 0.57958(15) 0.0324(7) Uani 1 1 d .
H36 H 0.6054 -0.4975 0.5810 0.039 Uiso 1 1 calc R
C37 C 0.5785(3) -0.3432(3) 0.63107(14) 0.0270(6) Uani 1 1 d .
H37 H 0.6263 -0.3924 0.6670 0.032 Uiso 1 1 calc R
N1 N 0.3470(3) 0.0424(2) 0.74610(11) 0.0231(5) Uani 1 1 d .
N2 N 0.6212(2) 0.0012(2) 0.75268(10) 0.0212(5) Uani 1 1 d .
N3 N 0.3872(3) 0.3003(2) 1.19302(12) 0.0362(7) Uani 1 1 d .
H3A H 0.4047 0.2676 1.2320 0.043 Uiso 1 1 calc R
N4 N 0.2898(3) 0.5284(3) 1.21280(13) 0.0379(7) Uani 1 1 d .
N5 N 0.4415(2) 0.2172(2) 0.68090(11) 0.0227(5) Uani 1 1 d .
N6 N 0.3678(2) 0.0819(2) 0.61330(11) 0.0233(5) Uani 1 1 d .
O1 O 0.6507(2) 0.02298(18) 0.62323(9) 0.0233(4) Uani 1 1 d .
O2 O 0.5459(2) -0.15129(18) 0.67952(9) 0.0245(4) Uani 1 1 d .
Co1 Co 0.49649(4) 0.03297(3) 0.682869(16) 0.01992(12) Uani 1 1 d .
C38 C 0.5218(3) -0.2057(3) 0.63030(13) 0.0228(6) Uani 1 1 d .
C39 C 0.7048(7) 0.3694(7) 0.2340(3) 0.099(2) Uani 1 1 d .
H39A H 0.6061 0.3901 0.2485 0.119 Uiso 1 1 calc R
H39B H 0.7651 0.2990 0.2629 0.119 Uiso 1 1 calc R
C40 C 0.7250(6) 0.3257(6) 0.1689(3) 0.0835(16) Uani 1 1 d .
H40A H 0.7061 0.2464 0.1695 0.100 Uiso 1 1 calc R
H40B H 0.6566 0.3922 0.1412 0.100 Uiso 1 1 calc R
C41 C 0.8984(7) 0.4136(6) 0.1458(3) 0.0876(16) Uani 1 1 d .
H41A H 0.8374 0.4841 0.1172 0.105 Uiso 1 1 calc R
H41B H 0.9968 0.3935 0.1312 0.105 Uiso 1 1 calc R
C42 C 0.8784(8) 0.4565(7) 0.2117(3) 0.108(2) Uani 1 1 d .
H42A H 0.9468 0.3897 0.2393 0.130 Uiso 1 1 calc R
H42B H 0.8968 0.5360 0.2116 0.130 Uiso 1 1 calc R
O3 O 0.8649(4) 0.3009(4) 0.14319(19) 0.0825(11) Uani 1 1 d .
O4 O 0.7383(6) 0.4802(5) 0.2367(2) 0.1220(18) Uani 1 1 d .
C43 C 0.8437(6) 0.3765(7) 0.4214(3) 0.1043(12) Uani 1 1 d .
H43A H 0.7447 0.4354 0.4273 0.125 Uiso 1 1 calc R
H43B H 0.8467 0.3094 0.3940 0.125 Uiso 1 1 calc R
C44 C 0.9009(6) 0.3178(7) 0.4819(3) 0.1043(12) Uani 1 1 d .
H44A H 0.8900 0.3862 0.5100 0.125 Uiso 1 1 calc R
H44B H 0.8464 0.2681 0.5012 0.125 Uiso 1 1 calc R
C45 C 1.1260(6) 0.2999(7) 0.4436(3) 0.1043(12) Uani 1 1 d .
H45A H 1.2232 0.2380 0.4367 0.125 Uiso 1 1 calc R
H45B H 1.1295 0.3669 0.4694 0.125 Uiso 1 1 calc R
C46 C 1.0673(6) 0.3604(7) 0.3818(3) 0.1043(12) Uani 1 1 d .
H46A H 1.1244 0.4060 0.3607 0.125 Uiso 1 1 calc R
H46B H 1.0693 0.2936 0.3544 0.125 Uiso 1 1 calc R
O5 O 1.0461(4) 0.2342(4) 0.4779(2) 0.0974(10) Uani 1 1 d .
O6 O 0.9263(4) 0.4489(4) 0.3911(2) 0.0974(10) Uani 1 1 d .
C47 C 1.0256(4) 0.1026(3) 0.02217(17) 0.0414(8) Uani 1 1 d .
H47A H 1.0273 0.1551 -0.0174 0.050 Uiso 1 1 calc R
H47B H 1.0397 0.1468 0.0576 0.050 Uiso 1 1 calc R
C48 C 0.8833(4) 0.0908(4) 0.03112(16) 0.0402(8) Uani 1 1 d .
H48A H 0.8789 0.0437 0.0722 0.048 Uiso 1 1 calc R
H48B H 0.8080 0.1775 0.0315 0.048 Uiso 1 1 calc R
O7 O 0.8613(3) 0.0230(2) -0.01962(12) 0.0425(6) Uani 1 1 d .

loop_
_atom_site_aniso_label
_atom_site_aniso_U_11
_atom_site_aniso_U_22
_atom_site_aniso_U_33
_atom_site_aniso_U_23
_atom_site_aniso_U_13
_atom_site_aniso_U_12
C1 0.0330(16) 0.0343(16) 0.0231(14) -0.0005(12) -0.0044(12) -0.0150(13)
C2 0.0293(16) 0.0468(19) 0.0309(16) -0.0002(14) -0.0003(13) -0.0175(14)
C3 0.0294(16) 0.0355(16) 0.0236(15) -0.0009(12) 0.0026(12) -0.0094(13)
C4 0.0276(15) 0.0246(13) 0.0163(13) -0.0012(11) -0.0007(11) -0.0080(11)
C5 0.0331(15) 0.0202(13) 0.0140(12) -0.0019(10) -0.0015(11) -0.0092(11)
C6 0.0314(15) 0.0207(12) 0.0146(12) -0.0009(10) -0.0038(11) -0.0105(11)
C7 0.0339(16) 0.0278(14) 0.0197(13) -0.0008(11) -0.0075(11) -0.0148(13)
C8 0.0285(16) 0.0342(16) 0.0244(15) 0.0000(12) -0.0080(12) -0.0104(13)
C9 0.0257(15) 0.0263(14) 0.0227(14) -0.0016(11) -0.0026(11) -0.0057(12)
C10 0.0309(15) 0.0247(13) 0.0147(13) -0.0050(11) -0.0023(11) -0.0075(12)
C11 0.0437(18) 0.0289(15) 0.0198(14) -0.0021(12) 0.0005(12) -0.0157(14)
C12 0.054(2) 0.0271(15) 0.0247(15) -0.0066(12) -0.0002(14) -0.0203(15)
C13 0.0393(17) 0.0237(14) 0.0191(14) -0.0030(11) -0.0040(12) -0.0084(13)
C14 0.0435(18) 0.0294(15) 0.0164(13) -0.0015(11) 0.0007(12) -0.0162(14)
C15 0.0368(17) 0.0254(14) 0.0238(14) -0.0051(11) 0.0005(12) -0.0136(13)
C16 0.061(2) 0.0227(14) 0.0235(15) -0.0053(12) -0.0031(14) -0.0137(15)
C17 0.0470(19) 0.0265(14) 0.0175(14) -0.0039(11) -0.0018(12) -0.0139(14)
C18 0.0413(18) 0.0256(14) 0.0198(14) -0.0029(11) -0.0034(12) -0.0118(13)
C19 0.049(2) 0.0299(15) 0.0237(15) -0.0010(12) -0.0085(14) -0.0122(14)
C20 0.059(2) 0.0258(15) 0.0311(17) -0.0024(13) -0.0132(16) -0.0085(15)
C21 0.060(2) 0.0269(16) 0.0315(17) -0.0096(13) -0.0088(16) -0.0049(15)
C22 0.0439(18) 0.0262(14) 0.0214(14) -0.0032(12) -0.0043(13) -0.0104(13)
C23 0.0286(15) 0.0290(14) 0.0140(12) 0.0013(11) -0.0046(11) -0.0098(12)
C24 0.0304(16) 0.0359(16) 0.0265(15) -0.0053(13) -0.0005(12) -0.0107(13)
C25 0.0294(17) 0.053(2) 0.0399(19) -0.0042(16) 0.0007(14) -0.0161(16)
C26 0.042(2) 0.053(2) 0.0376(19) -0.0061(16) -0.0048(15) -0.0281(17)
C27 0.0397(18) 0.0351(16) 0.0246(15) -0.0021(13) -0.0055(13) -0.0165(14)
C28 0.0296(15) 0.0286(14) 0.0183(13) 0.0004(11) -0.0036(11) -0.0125(12)
C29 0.0360(16) 0.0228(13) 0.0193(13) -0.0029(11) -0.0021(12) -0.0105(12)
C30 0.0253(15) 0.0235(14) 0.0292(15) 0.0011(12) -0.0026(12) -0.0033(12)
C31 0.0250(15) 0.0292(15) 0.0281(15) 0.0028(12) -0.0062(12) -0.0055(12)
C32 0.0289(15) 0.0358(15) 0.0157(13) 0.0015(11) -0.0058(11) -0.0138(13)
C33 0.0280(15) 0.0299(14) 0.0162(13) -0.0008(11) -0.0051(11) -0.0132(12)
C34 0.0438(19) 0.0394(17) 0.0190(14) -0.0013(13) -0.0095(13) -0.0191(15)
C35 0.056(2) 0.0397(18) 0.0219(15) -0.0095(13) -0.0060(14) -0.0246(16)
C36 0.0451(19) 0.0292(15) 0.0282(16) -0.0074(13) 0.0002(13) -0.0190(14)
C37 0.0363(17) 0.0286(14) 0.0176(13) -0.0023(11) -0.0033(12) -0.0136(13)
N1 0.0277(13) 0.0255(12) 0.0168(11) -0.0022(9) -0.0027(9) -0.0105(10)
N2 0.0276(12) 0.0206(11) 0.0146(11) -0.0026(9) -0.0026(9) -0.0079(9)
N3 0.0649(19) 0.0263(13) 0.0148(12) -0.0013(10) -0.0065(12) -0.0138(13)
N4 0.0575(18) 0.0277(13) 0.0237(13) -0.0076(11) -0.0064(12) -0.0088(13)
N5 0.0261(12) 0.0219(11) 0.0167(11) -0.0011(9) -0.0022(9) -0.0055(10)
N6 0.0242(12) 0.0252(12) 0.0184(11) 0.0013(9) -0.0028(9) -0.0076(10)
O1 0.0255(10) 0.0263(10) 0.0182(9) -0.0049(8) -0.0007(8) -0.0092(8)
O2 0.0348(11) 0.0232(9) 0.0156(9) -0.0025(7) -0.0071(8) -0.0102(8)
Co1 0.0239(2) 0.02089(19) 0.01380(19) -0.00228(13) -0.00325(13) -0.00672(15)
C38 0.0270(14) 0.0268(14) 0.0169(13) -0.0045(11) -0.0004(11) -0.0121(12)
C39 0.101(5) 0.129(6) 0.083(4) -0.039(4) 0.003(3) -0.054(4)
C40 0.063(3) 0.085(4) 0.096(4) -0.035(3) 0.004(3) -0.016(3)
C41 0.084(4) 0.079(4) 0.090(4) -0.011(3) 0.002(3) -0.021(3)
C42 0.127(6) 0.120(6) 0.102(5) -0.050(4) 0.004(4) -0.067(5)
O3 0.065(2) 0.077(2) 0.098(3) -0.042(2) 0.0017(19) -0.0119(18)
O4 0.129(4) 0.135(4) 0.122(4) -0.084(3) 0.033(3) -0.062(3)
C43 0.0540(16) 0.133(3) 0.101(2) 0.056(2) -0.0002(15) -0.0227(17)
C44 0.0540(16) 0.133(3) 0.101(2) 0.056(2) -0.0002(15) -0.0227(17)
C45 0.0540(16) 0.133(3) 0.101(2) 0.056(2) -0.0002(15) -0.0227(17)
C46 0.0540(16) 0.133(3) 0.101(2) 0.056(2) -0.0002(15) -0.0227(17)
O5 0.0530(14) 0.104(2) 0.104(2) 0.0558(17) -0.0020(13) -0.0093(13)
O6 0.0530(14) 0.104(2) 0.104(2) 0.0558(17) -0.0020(13) -0.0093(13)
C47 0.056(2) 0.0424(19) 0.0320(18) 0.0002(15) -0.0102(16) -0.0243(17)
C48 0.051(2) 0.0419(19) 0.0292(17) 0.0006(14) -0.0061(15) -0.0192(16)
O7 0.0445(14) 0.0468(14) 0.0395(13) -0.0005(11) -0.0152(11) -0.0195(12)

loop_
_atom_type_symbol
_atom_type_description
_atom_type_scat_dispersion_real
_atom_type_scat_dispersion_imag
_atom_type_scat_source
C C 0.0033 0.0016 'International Tables Vol C Tables 4.2.6.8 and 6.1.1.4'
H H 0.0000 0.0000 'International Tables Vol C Tables 4.2.6.8 and 6.1.1.4'
N N 0.0061 0.0033 'International Tables Vol C Tables 4.2.6.8 and 6.1.1.4'
O O 0.0106 0.0060 'International Tables Vol C Tables 4.2.6.8 and 6.1.1.4'
Co Co 0.3494 0.9721 'International Tables Vol C Tables 4.2.6.8 and 6.1.1.4'

loop_
_geom_angle_atom_site_label_1
_geom_angle_atom_site_label_2
_geom_angle_atom_site_label_3
_geom_angle
_geom_angle_site_symmetry_1
N1 C1 C2 110.8(3) .
N1 C1 H1 124.6 .
C2 C1 H1 124.6 .
C3 C2 C1 106.5(3) .
C3 C2 H2 126.7 .
C1 C2 H2 126.7 .
C2 C3 C4 107.2(3) .
C2 C3 H3 126.4 .
C4 C3 H3 126.4 .
N1 C4 C5 122.5(2) .
N1 C4 C3 108.2(2) .
C5 C4 C3 128.9(3) .
C6 C5 C4 123.2(2) .
C6 C5 C10 117.1(2) .
C4 C5 C10 119.1(3) .
C5 C6 N2 121.8(2) .
C5 C6 C7 128.0(3) .
N2 C6 C7 108.1(2) .
C8 C7 C6 106.9(2) .
C8 C7 H7 126.6 .
C6 C7 H7 126.6 .
C7 C8 C9 106.8(3) .
C7 C8 H8 126.6 .
C9 C8 H8 126.6 .
N2 C9 C8 111.0(3) .
N2 C9 H9 124.5 .
C8 C9 H9 124.5 .
C15 C10 C11 118.5(2) .
C15 C10 C5 120.3(2) .
C11 C10 C5 121.1(3) .
C12 C11 C10 120.6(3) .
C12 C11 H11 119.7 .
C10 C11 H11 119.7 .
C11 C12 C13 120.8(3) .
C11 C12 H12 119.6 .
C13 C12 H12 119.6 .
C12 C13 C14 118.5(3) .
C12 C13 C17 122.3(3) .
C14 C13 C17 119.2(3) .
C15 C14 C13 120.6(3) .
C15 C14 H14 119.7 .
C13 C14 H14 119.7 .
C14 C15 C10 120.9(3) .
C14 C15 H15 119.5 .
C10 C15 H15 119.5 .
C17 C16 N3 110.9(3) .
C17 C16 H16 124.5 .
N3 C16 H16 124.5 .
C16 C17 C18 106.1(3) .
C16 C17 C13 125.3(3) .
C18 C17 C13 128.6(3) .
C19 C18 C22 116.9(3) .
C19 C18 C17 136.1(3) .
C22 C18 C17 106.9(3) .
C20 C19 C18 117.3(3) .
C20 C19 H19 121.4 .
C18 C19 H19 121.4 .
C19 C20 C21 120.4(3) .
C19 C20 H20 119.8 .
C21 C20 H20 119.8 .
N4 C21 C20 124.7(3) .
N4 C21 H21 117.7 .
C20 C21 H21 117.7 .
N4 C22 N3 125.4(3) .
N4 C22 C18 126.7(3) .
N3 C22 C18 107.9(2) .
O1 C23 C24 118.8(3) .
O1 C23 C28 123.8(3) .
C24 C23 C28 117.3(3) .
C25 C24 C23 120.9(3) .
C25 C24 H24 119.6 .
C23 C24 H24 119.6 .
C24 C25 C26 121.4(3) .
C24 C25 H25 119.3 .
C26 C25 H25 119.3 .
C27 C26 C25 118.7(3) .
C27 C26 H26 120.6 .
C25 C26 H26 120.6 .
C26 C27 C28 121.4(3) .
C26 C27 H27 119.3 .
C28 C27 H27 119.3 .
C27 C28 C23 120.2(3) .
C27 C28 C29 120.1(3) .
C23 C28 C29 119.1(3) .
N5 C29 C28 123.7(3) .
N5 C29 H29 118.1 .
C28 C29 H29 118.1 .
N5 C30 C31 102.2(2) .
N5 C30 H30A 111.3 .
C31 C30 H30A 111.3 .
N5 C30 H30B 111.3 .
C31 C30 H30B 111.3 .
H30A C30 H30B 109.2 .
N6 C31 C30 107.3(2) .
N6 C31 H31A 110.3 .
C30 C31 H31A 110.3 .
N6 C31 H31B 110.3 .
C30 C31 H31B 110.3 .
H31A C31 H31B 108.5 .
N6 C32 C33 124.9(3) .
N6 C32 H32 117.5 .
C33 C32 H32 117.5 .
C34 C33 C38 119.3(3) .
C34 C33 C32 117.3(3) .
C38 C33 C32 123.4(2) .
C35 C34 C33 121.8(3) .
C35 C34 H34 119.1 .
C33 C34 H34 119.1 .
C34 C35 C36 119.0(3) .
C34 C35 H35 120.5 .
C36 C35 H35 120.5 .
C37 C36 C35 121.1(3) .
C37 C36 H36 119.5 .
C35 C36 H36 119.5 .
C36 C37 C38 121.4(3) .
C36 C37 H37 119.3 .
C38 C37 H37 119.3 .
C1 N1 C4 107.2(2) .
C1 N1 Co1 126.6(2) .
C4 N1 Co1 123.08(19) .
C9 N2 C6 107.1(2) .
C9 N2 Co1 127.85(19) .
C6 N2 Co1 124.13(18) .
C22 N3 C16 108.2(2) .
C22 N3 H3A 125.9 .
C16 N3 H3A 125.9 .
C22 N4 C21 114.0(3) .
C29 N5 C30 120.3(2) .
C29 N5 Co1 125.1(2) .
C30 N5 Co1 111.15(18) .
C32 N6 C31 119.7(2) .
C32 N6 Co1 125.1(2) .
C31 N6 Co1 114.60(18) .
C23 O1 Co1 120.42(17) .
C38 O2 Co1 124.30(17) .
N5 Co1 O1 89.61(9) .
N5 Co1 N2 93.05(10) .
O1 Co1 N2 89.83(9) .
N5 Co1 N6 81.58(10) .
O1 Co1 N6 90.03(9) .
N2 Co1 N6 174.63(10) .
N5 Co1 O2 176.18(9) .
O1 Co1 O2 89.68(8) .
N2 Co1 O2 90.70(9) .
N6 Co1 O2 94.66(9) .
N5 Co1 N1 90.28(10) .
O1 Co1 N1 177.33(9) .
N2 Co1 N1 87.51(10) .
N6 Co1 N1 92.59(10) .
O2 Co1 N1 90.61(9) .
O2 C38 C37 118.2(2) .
O2 C38 C33 124.4(2) .
C37 C38 C33 117.3(2) .
O4 C39 C40 111.5(6) .
O4 C39 H39A 109.3 .
C40 C39 H39A 109.3 .
O4 C39 H39B 109.3 .
C40 C39 H39B 109.3 .
H39A C39 H39B 108.0 .
O3 C40 C39 112.4(5) .
O3 C40 H40A 109.1 .
C39 C40 H40A 109.1 .
O3 C40 H40B 109.1 .
C39 C40 H40B 109.1 .
H40A C40 H40B 107.9 .
O3 C41 C42 111.2(5) .
O3 C41 H41A 109.4 .
C42 C41 H41A 109.4 .
O3 C41 H41B 109.4 .
C42 C41 H41B 109.4 .
H41A C41 H41B 108.0 .
O4 C42 C41 111.6(5) .
O4 C42 H42A 109.3 .
C41 C42 H42A 109.3 .
O4 C42 H42B 109.3 .
C41 C42 H42B 109.3 .
H42A C42 H42B 108.0 .
C40 O3 C41 110.1(4) .
C39 O4 C42 111.0(5) .
C44 C43 O6 109.6(5) .
C44 C43 H43A 109.8 .
O6 C43 H43A 109.8 .
C44 C43 H43B 109.8 .
O6 C43 H43B 109.8 .
H43A C43 H43B 108.2 .
O5 C44 C43 113.4(5) .
O5 C44 H44A 108.9 .
C43 C44 H44A 108.9 .
O5 C44 H44B 108.9 .
C43 C44 H44B 108.9 .
H44A C44 H44B 107.7 .
O5 C45 C46 113.1(5) .
O5 C45 H45A 109.0 .
C46 C45 H45A 109.0 .
O5 C45 H45B 109.0 .
C46 C45 H45B 109.0 .
H45A C45 H45B 107.8 .
O6 C46 C45 109.4(5) .
O6 C46 H46A 109.8 .
C45 C46 H46A 109.8 .
O6 C46 H46B 109.8 .
C45 C46 H46B 109.8 .
H46A C46 H46B 108.2 .
C44 O5 C45 110.2(4) .
C46 O6 C43 108.1(4) .
O7 C47 C48 111.1(3) 2_755
O7 C47 H47A 109.4 2_755
C48 C47 H47A 109.4 .
O7 C47 H47B 109.4 2_755
C48 C47 H47B 109.4 .
H47A C47 H47B 108.0 .
O7 C48 C47 110.6(3) .
O7 C48 H48A 109.5 .
C47 C48 H48A 109.5 .
O7 C48 H48B 109.5 .
C47 C48 H48B 109.5 .
H48A C48 H48B 108.1 .
C47 O7 C48 109.9(3) 2_755

loop_
_geom_bond_atom_site_label_1
_geom_bond_atom_site_label_2
_geom_bond_distance
_geom_bond_site_symmetry_2
C1 N1 1.335(4) .
C1 C2 1.409(4) .
C1 H1 0.9300 .
C2 C3 1.374(4) .
C2 H2 0.9300 .
C3 C4 1.418(4) .
C3 H3 0.9300 .
C4 N1 1.393(3) .
C4 C5 1.408(4) .
C5 C6 1.394(4) .
C5 C10 1.492(4) .
C6 N2 1.400(3) .
C6 C7 1.422(4) .
C7 C8 1.375(4) .
C7 H7 0.9300 .
C8 C9 1.408(4) .
C8 H8 0.9300 .
C9 N2 1.329(4) .
C9 H9 0.9300 .
C10 C15 1.388(4) .
C10 C11 1.396(4) .
C11 C12 1.383(4) .
C11 H11 0.9300 .
C12 C13 1.391(4) .
C12 H12 0.9300 .
C13 C14 1.395(4) .
C13 C17 1.483(4) .
C14 C15 1.383(4) .
C14 H14 0.9300 .
C15 H15 0.9300 .
C16 C17 1.363(4) .
C16 N3 1.373(4) .
C16 H16 0.9300 .
C17 C18 1.431(4) .
C18 C19 1.394(4) .
C18 C22 1.416(4) .
C19 C20 1.386(4) .
C19 H19 0.9300 .
C20 C21 1.387(5) .
C20 H20 0.9300 .
C21 N4 1.339(4) .
C21 H21 0.9300 .
C22 N4 1.332(4) .
C22 N3 1.368(4) .
C23 O1 1.318(3) .
C23 C24 1.403(4) .
C23 C28 1.426(4) .
C24 C25 1.381(5) .
C24 H24 0.9300 .
C25 C26 1.395(5) .
C25 H25 0.9300 .
C26 C27 1.368(5) .
C26 H26 0.9300 .
C27 C28 1.399(4) .
C27 H27 0.9300 .
C28 C29 1.438(4) .
C29 N5 1.281(4) .
C29 H29 0.9300 .
C30 N5 1.465(4) .
C30 C31 1.531(4) .
C30 H30A 0.9700 .
C30 H30B 0.9700 .
C31 N6 1.483(4) .
C31 H31A 0.9700 .
C31 H31B 0.9700 .
C32 N6 1.280(4) .
C32 C33 1.437(4) .
C32 H32 0.9300 .
C33 C34 1.409(4) .
C33 C38 1.427(4) .
C34 C35 1.367(5) .
C34 H34 0.9300 .
C35 C36 1.387(5) .
C35 H35 0.9300 .
C36 C37 1.379(4) .
C36 H36 0.9300 .
C37 C38 1.407(4) .
C37 H37 0.9300 .
N1 Co1 1.922(2) .
N2 Co1 1.911(2) .
N3 H3A 0.8600 .
N5 Co1 1.897(2) .
N6 Co1 1.914(2) .
O1 Co1 1.9091(19) .
O2 C38 1.319(3) .
O2 Co1 1.9155(19) .
C39 O4 1.404(7) .
C39 C40 1.460(7) .
C39 H39A 0.9700 .
C39 H39B 0.9700 .
C40 O3 1.416(6) .
C40 H40A 0.9700 .
C40 H40B 0.9700 .
C41 O3 1.424(7) .
C41 C42 1.472(8) .
C41 H41A 0.9700 .
C41 H41B 0.9700 .
C42 O4 1.415(8) .
C42 H42A 0.9700 .
C42 H42B 0.9700 .
C43 C44 1.418(8) .
C43 O6 1.451(6) .
C43 H43A 0.9700 .
C43 H43B 0.9700 .
C44 O5 1.407(6) .
C44 H44A 0.9700 .
C44 H44B 0.9700 .
C45 O5 1.410(6) .
C45 C46 1.450(8) .
C45 H45A 0.9700 .
C45 H45B 0.9700 .
C46 O6 1.400(6) .
C46 H46A 0.9700 .
C46 H46B 0.9700 .
C47 O7 1.425(4) 2_755
C47 C48 1.499(5) .
C47 H47A 0.9700 .
C47 H47B 0.9700 .
C48 O7 1.430(4) .
C48 H48A 0.9700 .
C48 H48B 0.9700 .
O7 C47 1.425(4) 2_755
